data_7062965
loop_
_publ_author_name
'Hajibabaei, Farshid'
'Salehzadeh, Sadegh'
'Derakhshandeh, Katayoun'
'Gable, Robert William'

_publ_section_title
;
 A new Cu(ii) complex derived from the reaction between
 tris(2-aminoethyl)amine and Cu(i)-activated acetonitrile with potent
 anticancer activity against some cell lines and high affinity for the
 essential proteins of SARS-CoV-2
;
_journal_issue 5
_journal_name_full 'New Journal of Chemistry'
_journal_page_first 2251
_journal_page_last 2260
_journal_paper_doi 10.1039/D3NJ04142E
_journal_volume 48
_journal_year 2024
_chemical_formula_moiety 'C13 H26 Cu N7 O2, H2 O, Cl'
_chemical_formula_sum 'C13 H28 Cl Cu N7 O3'
_chemical_formula_weight 429.41
_space_group_crystal_system triclinic
_space_group_IT_number 2
_space_group_name_Hall '-P 1'
_space_group_name_H-M_alt 'P -1'
_atom_sites_solution_hydrogens mixed
_atom_sites_solution_primary dual
_audit_creation_date 2022-06-04
_audit_creation_method
;
Olex2 1.5
(compiled 2022.04.07 svn.rca3783a0 for OlexSys, GUI svn.r6498)
;
_audit_update_record
;
2022-11-30 deposited with the CCDC.	2023-12-04 downloaded from the CCDC.
;
_cell_angle_alpha 107.679(6)
_cell_angle_beta 103.872(5)
_cell_angle_gamma 106.779(5)
_cell_formula_units_Z 2
_cell_length_a 8.3648(4)
_cell_length_b 11.0439(6)
_cell_length_c 11.5384(8)
_cell_measurement_reflns_used 4070
_cell_measurement_temperature 100(1)
_cell_measurement_theta_max 29.6620
_cell_measurement_theta_min 3.4280
_cell_volume 907.55(11)
_computing_cell_refinement 'CrysAlisPro 1.171.42.57a (Rigaku OD, 2022)'
_computing_data_collection 'CrysAlisPro 1.171.42.57a (Rigaku OD, 2022)'
_computing_data_reduction 'CrysAlisPro 1.171.42.57a (Rigaku OD, 2022)'
_computing_molecular_graphics 'Olex2 1.5 (Dolomanov et al., 2009)'
_computing_publication_material 'Olex2 1.5 (Dolomanov et al., 2009)'
_computing_structure_refinement 'SHELXL 2018/3 (Sheldrick, 2015)'
_computing_structure_solution 'SHELXT  (Sheldrick, 2015)'
_diffrn_ambient_environment N~2~
_diffrn_ambient_temperature 100(1)
_diffrn_detector 'CCD plate'
_diffrn_detector_area_resol_mean 10.2273
_diffrn_detector_type Atlas
_diffrn_measured_fraction_theta_full 0.999
_diffrn_measured_fraction_theta_max 0.859
_diffrn_measurement_details
;
List of Runs (angles in degrees, time in seconds):

  # Type    Start    End  Width  t~exp~   \w     \q     \k     \f   Frames
#--------------------------------------------------------------------------
  1  \w    -13.00  78.00   1.00   15.45    --   11.96  77.00 120.00   91
  2  \w    -76.00   9.00   1.00   15.45    --  -12.59 -57.00-150.00   85
  3  \w    -41.00  61.00   1.00   15.45    --  -12.59  57.00   0.00  102
;
_diffrn_measurement_device 'four-circle diffractometer'
_diffrn_measurement_device_type 'SuperNova, Dual, Cu at home/near, Atlas'
_diffrn_measurement_method '\w scans'
_diffrn_orient_matrix_type 'CrysAlisPro convention (1999,Acta A55,543-557)'
_diffrn_orient_matrix_UB_11 0.0144417000
_diffrn_orient_matrix_UB_12 -0.0167108000
_diffrn_orient_matrix_UB_13 0.0552923000
_diffrn_orient_matrix_UB_21 0.0804021000
_diffrn_orient_matrix_UB_22 -0.0058900000
_diffrn_orient_matrix_UB_23 -0.0053529000
_diffrn_orient_matrix_UB_31 0.0482793000
_diffrn_orient_matrix_UB_32 0.0710572000
_diffrn_orient_matrix_UB_33 0.0411402000
_diffrn_radiation_monochromator mirror
_diffrn_radiation_probe x-ray
_diffrn_radiation_type 'Mo K\a'
_diffrn_radiation_wavelength 0.71073
_diffrn_reflns_av_R_equivalents 0.0202
_diffrn_reflns_av_unetI/netI 0.0365
_diffrn_reflns_Laue_measured_fraction_full 0.999
_diffrn_reflns_Laue_measured_fraction_max 0.859
_diffrn_reflns_limit_h_max 11
_diffrn_reflns_limit_h_min -11
_diffrn_reflns_limit_k_max 11
_diffrn_reflns_limit_k_min -15
_diffrn_reflns_limit_l_max 15
_diffrn_reflns_limit_l_min -11
_diffrn_reflns_number 7277
_diffrn_reflns_point_group_measured_fraction_full 0.999
_diffrn_reflns_point_group_measured_fraction_max 0.859
_diffrn_reflns_theta_full 25.242
_diffrn_reflns_theta_max 29.837
_diffrn_reflns_theta_min 2.715
_diffrn_source 'micro-focus sealed X-ray tube'
_diffrn_source_type 'SuperNova (Mo) X-ray Source'
_exptl_absorpt_coefficient_mu 1.379
_exptl_absorpt_correction_T_max 1.000
_exptl_absorpt_correction_T_min 0.598
_exptl_absorpt_correction_type gaussian
_exptl_absorpt_process_details
;
CrysAlisPro 1.171.42.57a (Rigaku Oxford Diffraction, 2022)
Numerical absorption correction based on gaussian integration over
a multifaceted crystal model
Empirical absorption correction using spherical harmonics,
implemented in SCALE3 ABSPACK scaling algorithm.
;
_exptl_crystal_colour blue
_exptl_crystal_colour_primary blue
_exptl_crystal_density_diffrn 1.571
_exptl_crystal_description plate
_exptl_crystal_F_000 450
_exptl_crystal_recrystallization_method 'grown by slow evaporation from methanol/acetonitrile'
_exptl_crystal_size_max 0.335
_exptl_crystal_size_mid 0.226
_exptl_crystal_size_min 0.038
_refine_diff_density_max 0.561
_refine_diff_density_min -0.503
_refine_diff_density_rms 0.075
_refine_ls_extinction_method none
_refine_ls_goodness_of_fit_ref 1.048
_refine_ls_hydrogen_treatment constr
_refine_ls_matrix_type full
_refine_ls_number_parameters 233
_refine_ls_number_reflns 4481
_refine_ls_number_restraints 0
_refine_ls_restrained_S_all 1.048
_refine_ls_R_factor_all 0.0362
_refine_ls_R_factor_gt 0.0317
_refine_ls_shift/su_max 0.001
_refine_ls_shift/su_mean 0.000
_refine_ls_structure_factor_coef Fsqd
_refine_ls_weighting_details 'w=1/[\s^2^(Fo^2^)+(0.0311P)^2^+0.8618P] where P=(Fo^2^+2Fc^2^)/3'
_refine_ls_weighting_scheme calc
_refine_ls_wR_factor_gt 0.0798
_refine_ls_wR_factor_ref 0.0826
_reflns_Friedel_coverage 0.000
_reflns_number_gt 4030
_reflns_number_total 4481
_reflns_threshold_expression 'I > 2\s(I)'
_cod_data_source_file d3nj04142e2.cif
_cod_data_source_block rwg2022apr_p166gau
_cod_depositor_comments 'Adding full bibliography for 7062965.cif.'
_cod_original_cell_volume 907.55(10)
_cod_database_code 7062965
_shelx_shelxl_version_number 2018/3
_chemical_oxdiff_formula 'C13 H28 Cl Cu N7 O3'
_shelx_space_group_comment
;
The symmetry employed for this shelxl refinement is uniquely defined
by the following loop, which should always be used as a source of
symmetry information in preference to the above space-group names.
They are only intended as comments.
;
_shelx_estimated_absorpt_t_max 0.949
_shelx_estimated_absorpt_t_min 0.655
_olex2_refinement_description
;
1. Fixed Uiso
 At 1.2 times of:
  All C(H,H) groups, All N(H) groups, All N(H,H) groups
 At 1.5 times of:
  All C(H,H,H) groups, All O(H,H) groups
2.a Free rotating group:
 O3(H3C,H3D)
2.b Rotating group:
 N7(H7A,H7B)
2.c Secondary CH2 refined with riding coordinates:
 C1(H1A,H1B), C2(H2A,H2B), C3(H3A,H3B), C4(H4A,H4B), C5(H5A,H5B), C6(H6C,H6D)
2.d Aromatic/amide H refined with riding coordinates:
 N5(H5)
2.e X=CH2 refined with riding coordinates:
 N6(H6A,H6B)
2.f Idealised Me refined as rotating group:
 C8(H8A,H8B,H8C), C11(H11A,H11B,H11C), C13(H13A,H13B,H13C)
;
_olex2_submission_special_instructions 'No special instructions were received'
_oxdiff_exptl_absorpt_empirical_details
;
Empirical correction (ABSPACK) includes:
- Absorption correction using spherical harmonics
- Frame scaling
;
_oxdiff_exptl_absorpt_empirical_full_max 1.152
_oxdiff_exptl_absorpt_empirical_full_min 0.900

loop_
_space_group_symop_operation_xyz
'x, y, z'
'-x, -y, -z'

loop_
_atom_site_label
_atom_site_type_symbol
_atom_site_fract_x
_atom_site_fract_y
_atom_site_fract_z
_atom_site_U_iso_or_equiv
_atom_site_adp_type
_atom_site_occupancy
_atom_site_site_symmetry_order
_atom_site_calc_flag
_atom_site_refinement_flags_posn
_atom_site_refinement_flags_adp
_atom_site_refinement_flags_occupancy
_atom_site_disorder_assembly
_atom_site_disorder_group
Cu1 Cu 0.63512(3) 0.19522(2) 0.70842(2) 0.01357(8) Uani 1 1 d . . . . .
O1 O 0.69225(19) 0.13183(15) 0.55207(14) 0.0183(3) Uani 1 1 d . . . . .
O2 O 0.8657(2) 0.07728(16) 0.44443(15) 0.0219(3) Uani 1 1 d . . . . .
O3 O 0.7973(2) 0.2224(2) 0.2851(2) 0.0346(4) Uani 1 1 d G . . . .
H3C H 0.782555 0.180309 0.336758 0.052 Uiso 1 1 d G U . . .
H3D H 0.701965 0.240058 0.265186 0.052 Uiso 1 1 d G U . . .
N1 N 0.5612(2) 0.23291(16) 0.86583(16) 0.0139(3) Uani 1 1 d . . . . .
N2 N 0.7558(2) 0.09244(17) 0.78114(17) 0.0165(3) Uani 1 1 d . . . . .
N3 N 0.4429(2) 0.25446(17) 0.63556(16) 0.0159(3) Uani 1 1 d . . . . .
N4 N 0.8316(2) 0.41725(17) 0.81900(17) 0.0162(3) Uani 1 1 d . . . . .
N5 N 0.8876(2) 0.03713(18) 0.62658(17) 0.0182(3) Uani 1 1 d . . . . .
H5 H 0.964471 0.001573 0.608037 0.022 Uiso 1 1 calc R U . . .
N6 N 0.5010(3) 0.2650(2) 0.45405(19) 0.0257(4) Uani 1 1 d . . . . .
H6A H 0.575008 0.223297 0.464960 0.031 Uiso 1 1 calc R U . . .
H6B H 0.482472 0.289875 0.388031 0.031 Uiso 1 1 calc R U . . .
N7 N 0.9228(2) 0.62818(18) 0.79679(18) 0.0197(4) Uani 1 1 d . . . . .
H7A H 0.955247 0.655566 0.738349 0.024 Uiso 1 1 d R U . . .
H7B H 0.818064 0.632915 0.793815 0.024 Uiso 1 1 d R U . . .
C1 C 0.5714(3) 0.1215(2) 0.9114(2) 0.0186(4) Uani 1 1 d . . . . .
H1A H 0.464277 0.035500 0.855548 0.022 Uiso 1 1 calc R U . . .
H1B H 0.573361 0.148884 1.001935 0.022 Uiso 1 1 calc R U . . .
C2 C 0.7381(3) 0.0959(2) 0.9059(2) 0.0191(4) Uani 1 1 d . . . . .
H2A H 0.844400 0.170500 0.979423 0.023 Uiso 1 1 calc R U . . .
H2B H 0.728705 0.007008 0.912462 0.023 Uiso 1 1 calc R U . . .
C3 C 0.3738(3) 0.2214(2) 0.8189(2) 0.0182(4) Uani 1 1 d . . . . .
H3A H 0.343497 0.266182 0.894152 0.022 Uiso 1 1 calc R U . . .
H3B H 0.292049 0.122732 0.776103 0.022 Uiso 1 1 calc R U . . .
C4 C 0.3465(3) 0.2887(2) 0.7233(2) 0.0189(4) Uani 1 1 d . . . . .
H4A H 0.217450 0.254715 0.672302 0.023 Uiso 1 1 calc R U . . .
H4B H 0.392412 0.390088 0.770920 0.023 Uiso 1 1 calc R U . . .
C5 C 0.6866(3) 0.3712(2) 0.96849(19) 0.0169(4) Uani 1 1 d . . . . .
H5A H 0.789367 0.361351 1.022804 0.020 Uiso 1 1 calc R U . . .
H5B H 0.624624 0.406578 1.025584 0.020 Uiso 1 1 calc R U . . .
C6 C 0.7562(3) 0.4757(2) 0.9133(2) 0.0163(4) Uani 1 1 d . . . . .
H6C H 0.657283 0.497493 0.870144 0.020 Uiso 1 1 calc R U . . .
H6D H 0.849142 0.562163 0.984444 0.020 Uiso 1 1 calc R U . . .
C7 C 0.8598(3) 0.0386(2) 0.7398(2) 0.0176(4) Uani 1 1 d . . . . .
C8 C 0.9616(3) -0.0244(2) 0.8111(2) 0.0232(4) Uani 1 1 d . . . . .
H8A H 1.047115 0.046755 0.895964 0.035 Uiso 1 1 calc R U . . .
H8B H 1.026349 -0.063465 0.759978 0.035 Uiso 1 1 calc R U . . .
H8C H 0.878151 -0.097603 0.823927 0.035 Uiso 1 1 calc R U . . .
C9 C 0.8102(3) 0.0846(2) 0.5363(2) 0.0180(4) Uani 1 1 d . . . . .
C10 C 0.9102(3) 0.4968(2) 0.7701(2) 0.0172(4) Uani 1 1 d . . . . .
C11 C 1.0049(3) 0.4474(2) 0.6828(2) 0.0231(4) Uani 1 1 d . . . . .
H11A H 1.008011 0.359272 0.682644 0.035 Uiso 1 1 calc R U . . .
H11B H 1.127495 0.515759 0.714552 0.035 Uiso 1 1 calc R U . . .
H11C H 0.941377 0.434616 0.593978 0.035 Uiso 1 1 calc R U . . .
C12 C 0.4171(3) 0.2905(2) 0.5372(2) 0.0182(4) Uani 1 1 d . . . . .
C13 C 0.2948(3) 0.3632(2) 0.5115(2) 0.0241(4) Uani 1 1 d . . . . .
H13A H 0.172443 0.304201 0.495933 0.036 Uiso 1 1 calc R U . . .
H13B H 0.297926 0.382991 0.434654 0.036 Uiso 1 1 calc R U . . .
H13C H 0.334234 0.449959 0.587212 0.036 Uiso 1 1 calc R U . . .
Cl1 Cl 0.43569(7) 0.28864(5) 0.17807(5) 0.02253(12) Uani 1 1 d . . . . .

loop_
_atom_site_aniso_label
_atom_site_aniso_U_11
_atom_site_aniso_U_22
_atom_site_aniso_U_33
_atom_site_aniso_U_23
_atom_site_aniso_U_13
_atom_site_aniso_U_12
Cu1 0.01594(12) 0.01541(12) 0.01206(12) 0.00569(9) 0.00698(9) 0.00801(10)
O1 0.0212(7) 0.0239(7) 0.0153(7) 0.0083(6) 0.0093(6) 0.0136(6)
O2 0.0268(8) 0.0259(8) 0.0214(8) 0.0119(6) 0.0146(6) 0.0143(7)
O3 0.0319(9) 0.0428(10) 0.0501(12) 0.0317(9) 0.0252(9) 0.0206(8)
N1 0.0163(8) 0.0152(7) 0.0124(8) 0.0063(6) 0.0068(6) 0.0071(7)
N2 0.0218(8) 0.0161(8) 0.0151(8) 0.0071(7) 0.0090(7) 0.0092(7)
N3 0.0158(8) 0.0188(8) 0.0150(8) 0.0071(7) 0.0069(6) 0.0077(7)
N4 0.0166(8) 0.0166(8) 0.0166(8) 0.0064(7) 0.0072(6) 0.0073(7)
N5 0.0198(8) 0.0188(8) 0.0206(9) 0.0079(7) 0.0114(7) 0.0107(7)
N6 0.0315(10) 0.0384(11) 0.0220(10) 0.0198(9) 0.0149(8) 0.0210(9)
N7 0.0202(9) 0.0205(8) 0.0236(9) 0.0131(7) 0.0103(7) 0.0086(7)
C1 0.0255(10) 0.0163(9) 0.0208(10) 0.0106(8) 0.0131(8) 0.0099(8)
C2 0.0280(11) 0.0195(9) 0.0182(10) 0.0113(8) 0.0122(8) 0.0137(9)
C3 0.0160(9) 0.0242(10) 0.0180(10) 0.0093(8) 0.0095(8) 0.0087(8)
C4 0.0162(9) 0.0256(10) 0.0172(10) 0.0085(8) 0.0073(8) 0.0105(8)
C5 0.0218(10) 0.0156(9) 0.0134(9) 0.0053(7) 0.0069(7) 0.0078(8)
C6 0.0185(9) 0.0151(9) 0.0162(9) 0.0063(7) 0.0067(7) 0.0073(8)
C7 0.0186(9) 0.0138(9) 0.0204(10) 0.0074(8) 0.0076(8) 0.0051(8)
C8 0.0269(11) 0.0260(11) 0.0286(12) 0.0159(9) 0.0156(9) 0.0165(9)
C9 0.0194(10) 0.0162(9) 0.0171(10) 0.0057(8) 0.0076(8) 0.0053(8)
C10 0.0144(9) 0.0191(9) 0.0161(10) 0.0058(8) 0.0035(7) 0.0066(8)
C11 0.0219(10) 0.0228(10) 0.0261(11) 0.0082(9) 0.0134(9) 0.0086(9)
C12 0.0159(9) 0.0194(9) 0.0173(10) 0.0073(8) 0.0050(7) 0.0050(8)
C13 0.0248(11) 0.0303(11) 0.0236(11) 0.0157(9) 0.0085(9) 0.0142(10)
Cl1 0.0326(3) 0.0263(3) 0.0222(3) 0.0151(2) 0.0171(2) 0.0182(2)

loop_
_atom_type_symbol
_atom_type_description
_atom_type_scat_dispersion_real
_atom_type_scat_dispersion_imag
_atom_type_scat_source
C C 0.0033 0.0016 'International Tables Vol C Tables 4.2.6.8 and 6.1.1.4'
H H 0.0000 0.0000 'International Tables Vol C Tables 4.2.6.8 and 6.1.1.4'
Cl Cl 0.1484 0.1585 'International Tables Vol C Tables 4.2.6.8 and 6.1.1.4'
Cu Cu 0.3201 1.2651 'International Tables Vol C Tables 4.2.6.8 and 6.1.1.4'
N N 0.0061 0.0033 'International Tables Vol C Tables 4.2.6.8 and 6.1.1.4'
O O 0.0106 0.0060 'International Tables Vol C Tables 4.2.6.8 and 6.1.1.4'

loop_
_exptl_crystal_face_index_h
_exptl_crystal_face_index_k
_exptl_crystal_face_index_l
_exptl_crystal_face_perp_dist
0 0 -1 0.0191
0 0 1 0.0191
1 -1 0 0.0968
-2 3 1 0.0938
-2 -1 3 0.0922
0 1 0 0.0983
1 1 0 0.1306

loop_
_geom_angle_atom_site_label_1
_geom_angle_atom_site_label_2
_geom_angle_atom_site_label_3
_geom_angle
_geom_angle_site_symmetry_1
_geom_angle_site_symmetry_3
_geom_angle_publ_flag
O1 Cu1 N1 172.05(6) . . ?
O1 Cu1 N2 89.69(6) . . ?
O1 Cu1 N3 98.00(6) . . ?
O1 Cu1 N4 103.89(6) . . ?
N1 Cu1 N4 83.44(6) . . ?
N2 Cu1 N1 85.54(7) . . ?
N2 Cu1 N3 161.17(7) . . ?
N2 Cu1 N4 103.75(7) . . ?
N3 Cu1 N1 84.75(7) . . ?
N3 Cu1 N4 91.11(7) . . ?
C9 O1 Cu1 129.08(14) . . ?
H3C O3 H3D 104.5 . . ?
C1 N1 Cu1 105.64(12) . . ?
C3 N1 Cu1 106.24(12) . . ?
C3 N1 C1 110.86(15) . . ?
C3 N1 C5 113.25(16) . . ?
C5 N1 Cu1 109.66(11) . . ?
C5 N1 C1 110.80(15) . . ?
C2 N2 Cu1 112.87(12) . . ?
C7 N2 Cu1 127.50(14) . . ?
C7 N2 C2 119.15(17) . . ?
C4 N3 Cu1 112.91(12) . . ?
C12 N3 Cu1 128.70(14) . . ?
C12 N3 C4 116.96(17) . . ?
C6 N4 Cu1 103.61(11) . . ?
C10 N4 Cu1 126.43(14) . . ?
C10 N4 C6 117.11(17) . . ?
C7 N5 H5 115.5 . . ?
C7 N5 C9 129.07(17) . . ?
C9 N5 H5 115.5 . . ?
H6A N6 H6B 120.0 . . ?
C12 N6 H6A 120.0 . . ?
C12 N6 H6B 120.0 . . ?
H7A N7 H7B 108.8 . . ?
C10 N7 H7A 109.6 . . ?
C10 N7 H7B 110.2 . . ?
N1 C1 H1A 109.6 . . ?
N1 C1 H1B 109.6 . . ?
N1 C1 C2 110.26(16) . . ?
H1A C1 H1B 108.1 . . ?
C2 C1 H1A 109.6 . . ?
C2 C1 H1B 109.6 . . ?
N2 C2 C1 108.22(17) . . ?
N2 C2 H2A 110.1 . . ?
N2 C2 H2B 110.1 . . ?
C1 C2 H2A 110.1 . . ?
C1 C2 H2B 110.1 . . ?
H2A C2 H2B 108.4 . . ?
N1 C3 H3A 109.3 . . ?
N1 C3 H3B 109.3 . . ?
N1 C3 C4 111.49(16) . . ?
H3A C3 H3B 108.0 . . ?
C4 C3 H3A 109.3 . . ?
C4 C3 H3B 109.3 . . ?
N3 C4 C3 108.73(16) . . ?
N3 C4 H4A 109.9 . . ?
N3 C4 H4B 109.9 . . ?
C3 C4 H4A 109.9 . . ?
C3 C4 H4B 109.9 . . ?
H4A C4 H4B 108.3 . . ?
N1 C5 H5A 109.0 . . ?
N1 C5 H5B 109.0 . . ?
N1 C5 C6 113.06(16) . . ?
H5A C5 H5B 107.8 . . ?
C6 C5 H5A 109.0 . . ?
C6 C5 H5B 109.0 . . ?
N4 C6 C5 108.85(16) . . ?
N4 C6 H6C 109.9 . . ?
N4 C6 H6D 109.9 . . ?
C5 C6 H6C 109.9 . . ?
C5 C6 H6D 109.9 . . ?
H6C C6 H6D 108.3 . . ?
N2 C7 N5 121.92(18) . . ?
N2 C7 C8 123.23(19) . . ?
N5 C7 C8 114.83(18) . . ?
C7 C8 H8A 109.5 . . ?
C7 C8 H8B 109.5 . . ?
C7 C8 H8C 109.5 . . ?
H8A C8 H8B 109.5 . . ?
H8A C8 H8C 109.5 . . ?
H8B C8 H8C 109.5 . . ?
O1 C9 N5 119.84(18) . . ?
O2 C9 O1 124.09(19) . . ?
O2 C9 N5 116.07(18) . . ?
N4 C10 N7 124.85(19) . . ?
N4 C10 C11 119.52(18) . . ?
N7 C10 C11 115.53(18) . . ?
C10 C11 H11A 109.5 . . ?
C10 C11 H11B 109.5 . . ?
C10 C11 H11C 109.5 . . ?
H11A C11 H11B 109.5 . . ?
H11A C11 H11C 109.5 . . ?
H11B C11 H11C 109.5 . . ?
N3 C12 N6 120.85(19) . . ?
N3 C12 C13 122.91(19) . . ?
N6 C12 C13 116.24(19) . . ?
C12 C13 H13A 109.5 . . ?
C12 C13 H13B 109.5 . . ?
C12 C13 H13C 109.5 . . ?
H13A C13 H13B 109.5 . . ?
H13A C13 H13C 109.5 . . ?
H13B C13 H13C 109.5 . . ?

loop_
_geom_bond_atom_site_label_1
_geom_bond_atom_site_label_2
_geom_bond_distance
_geom_bond_site_symmetry_2
_geom_bond_publ_flag
Cu1 O1 1.9525(14) . ?
Cu1 N1 2.0205(16) . ?
Cu1 N2 1.9609(17) . ?
Cu1 N3 2.0033(17) . ?
Cu1 N4 2.2605(17) . ?
O1 C9 1.267(2) . ?
O2 C9 1.246(2) . ?
O3 H3C 0.8701 . ?
O3 H3D 0.8697 . ?
N1 C1 1.493(2) . ?
N1 C3 1.485(2) . ?
N1 C5 1.489(3) . ?
N2 C2 1.472(3) . ?
N2 C7 1.290(3) . ?
N3 C4 1.467(3) . ?
N3 C12 1.303(3) . ?
N4 C6 1.461(3) . ?
N4 C10 1.292(3) . ?
N5 H5 0.8800 . ?
N5 C7 1.377(3) . ?
N5 C9 1.408(3) . ?
N6 H6A 0.8800 . ?
N6 H6B 0.8800 . ?
N6 C12 1.328(3) . ?
N7 H7A 0.8856 . ?
N7 H7B 0.8855 . ?
N7 C10 1.354(3) . ?
C1 H1A 0.9900 . ?
C1 H1B 0.9900 . ?
C1 C2 1.512(3) . ?
C2 H2A 0.9900 . ?
C2 H2B 0.9900 . ?
C3 H3A 0.9900 . ?
C3 H3B 0.9900 . ?
C3 C4 1.515(3) . ?
C4 H4A 0.9900 . ?
C4 H4B 0.9900 . ?
C5 H5A 0.9900 . ?
C5 H5B 0.9900 . ?
C5 C6 1.521(3) . ?
C6 H6C 0.9900 . ?
C6 H6D 0.9900 . ?
C7 C8 1.496(3) . ?
C8 H8A 0.9800 . ?
C8 H8B 0.9800 . ?
C8 H8C 0.9800 . ?
C10 C11 1.497(3) . ?
C11 H11A 0.9800 . ?
C11 H11B 0.9800 . ?
C11 H11C 0.9800 . ?
C12 C13 1.501(3) . ?
C13 H13A 0.9800 . ?
C13 H13B 0.9800 . ?
C13 H13C 0.9800 . ?

loop_
_geom_hbond_atom_site_label_D
_geom_hbond_atom_site_label_H
_geom_hbond_atom_site_label_A
_geom_hbond_distance_DH
_geom_hbond_distance_HA
_geom_hbond_distance_DA
_geom_hbond_angle_DHA
_geom_hbond_site_symmetry_A
_geom_hbond_publ_flag
O3 H3C O2 0.87 2.06 2.844(2) 150.4 . yes
N6 H6A O1 0.88 1.93 2.740(2) 153.1 . yes
N6 H6B Cl1 0.88 2.35 3.2030(19) 161.9 . yes
N7 H7A O3 0.89 2.25 2.979(2) 139.7 2_766 yes
N7 H7B Cl1 0.89 2.57 3.4299(18) 165.4 2_666 yes
C3 H3B O2 0.99 2.53 3.362(3) 141.8 2_656 yes

loop_
_geom_torsion_atom_site_label_1
_geom_torsion_atom_site_label_2
_geom_torsion_atom_site_label_3
_geom_torsion_atom_site_label_4
_geom_torsion
_geom_torsion_site_symmetry_1
_geom_torsion_site_symmetry_2
_geom_torsion_site_symmetry_3
_geom_torsion_site_symmetry_4
_geom_torsion_publ_flag
Cu1 O1 C9 O2 -162.26(15) . . . . ?
Cu1 O1 C9 N5 17.3(3) . . . . ?
Cu1 N1 C1 C2 42.01(19) . . . . ?
Cu1 N1 C3 C4 -41.71(19) . . . . ?
Cu1 N1 C5 C6 33.92(19) . . . . ?
Cu1 N2 C2 C1 24.6(2) . . . . ?
Cu1 N2 C7 N5 -5.9(3) . . . . ?
Cu1 N2 C7 C8 172.93(15) . . . . ?
Cu1 N3 C4 C3 -20.2(2) . . . . ?
Cu1 N3 C12 N6 13.9(3) . . . . ?
Cu1 N3 C12 C13 -165.52(15) . . . . ?
Cu1 N4 C6 C5 41.31(17) . . . . ?
Cu1 N4 C10 N7 132.88(18) . . . . ?
Cu1 N4 C10 C11 -50.8(3) . . . . ?
O1 Cu1 N2 C2 -174.91(14) . . . . ?
O1 Cu1 N2 C7 13.17(18) . . . . ?
O1 Cu1 N3 C4 170.64(13) . . . . ?
O1 Cu1 N3 C12 -23.65(19) . . . . ?
O1 Cu1 N4 C6 163.67(11) . . . . ?
O1 Cu1 N4 C10 24.08(18) . . . . ?
N1 Cu1 N2 C2 -1.26(14) . . . . ?
N1 Cu1 N2 C7 -173.19(18) . . . . ?
N1 Cu1 N3 C4 -1.85(13) . . . . ?
N1 Cu1 N3 C12 163.86(19) . . . . ?
N1 Cu1 N4 C6 -19.44(12) . . . . ?
N1 Cu1 N4 C10 -159.03(17) . . . . ?
N1 C1 C2 N2 -44.3(2) . . . . ?
N1 C3 C4 N3 41.3(2) . . . . ?
N1 C5 C6 N4 -53.0(2) . . . . ?
N2 Cu1 O1 C9 -19.44(17) . . . . ?
N2 Cu1 N1 C1 -22.39(13) . . . . ?
N2 Cu1 N1 C3 -140.21(13) . . . . ?
N2 Cu1 N1 C5 97.05(13) . . . . ?
N2 Cu1 N3 C4 57.4(3) . . . . ?
N2 Cu1 N3 C12 -136.9(2) . . . . ?
N2 Cu1 N4 C6 -103.19(12) . . . . ?
N2 Cu1 N4 C10 117.21(17) . . . . ?
N3 Cu1 O1 C9 177.81(17) . . . . ?
N3 Cu1 N1 C1 141.46(13) . . . . ?
N3 Cu1 N1 C3 23.63(12) . . . . ?
N3 Cu1 N1 C5 -99.10(13) . . . . ?
N3 Cu1 N2 C2 -60.4(3) . . . . ?
N3 Cu1 N2 C7 127.7(2) . . . . ?
N3 Cu1 N4 C6 65.15(12) . . . . ?
N3 Cu1 N4 C10 -74.45(17) . . . . ?
N4 Cu1 O1 C9 84.66(17) . . . . ?
N4 Cu1 N1 C1 -126.81(13) . . . . ?
N4 Cu1 N1 C3 115.37(12) . . . . ?
N4 Cu1 N1 C5 -7.37(12) . . . . ?
N4 Cu1 N2 C2 80.86(14) . . . . ?
N4 Cu1 N2 C7 -91.06(18) . . . . ?
N4 Cu1 N3 C4 -85.16(14) . . . . ?
N4 Cu1 N3 C12 80.55(18) . . . . ?
C1 N1 C3 C4 -156.01(17) . . . . ?
C1 N1 C5 C6 150.15(16) . . . . ?
C2 N2 C7 N5 -177.36(18) . . . . ?
C2 N2 C7 C8 1.5(3) . . . . ?
C3 N1 C1 C2 156.69(17) . . . . ?
C3 N1 C5 C6 -84.6(2) . . . . ?
C4 N3 C12 N6 179.13(19) . . . . ?
C4 N3 C12 C13 -0.3(3) . . . . ?
C5 N1 C1 C2 -76.7(2) . . . . ?
C5 N1 C3 C4 78.7(2) . . . . ?
C6 N4 C10 N7 -2.1(3) . . . . ?
C6 N4 C10 C11 174.28(18) . . . . ?
C7 N2 C2 C1 -162.71(18) . . . . ?
C7 N5 C9 O1 -3.1(3) . . . . ?
C7 N5 C9 O2 176.55(19) . . . . ?
C9 N5 C7 N2 -2.7(3) . . . . ?
C9 N5 C7 C8 178.41(19) . . . . ?
C10 N4 C6 C5 -174.56(17) . . . . ?
C12 N3 C4 C3 172.24(18) . . . . ?

loop_
_exptl_oxdiff_crystal_face_indexfrac_h
_exptl_oxdiff_crystal_face_indexfrac_k
_exptl_oxdiff_crystal_face_indexfrac_l
_exptl_oxdiff_crystal_face_x
_exptl_oxdiff_crystal_face_y
_exptl_oxdiff_crystal_face_z
0.0000 0.0000 -1.0000 -0.0553 0.0054 -0.0411
-0.0000 -0.0000 1.0000 0.0553 -0.0054 0.0411
1.0000 -1.0000 -0.0000 0.0312 0.0863 -0.0228
-2.0000 3.0000 1.0000 -0.0237 -0.1838 0.1578
-2.0000 -1.0000 3.0000 0.1537 -0.1710 -0.0442
-0.0000 1.0000 0.0000 -0.0167 -0.0059 0.0711
1.0000 1.0000 0.0000 -0.0023 0.0745 0.1193
